data_4325917
loop_
_publ_author_name
'Dongming Yang'
'Yuqiang Ding'
'Haishun Wu'
'Wenjun Zheng'

_publ_section_title
;
 Synthesis and Structural Characterization of Alkaline-Earth-Metal
 Bis(amido)silane and Lithium Oxobis(aminolato)silane Complexes
;
_journal_name_full 'Inorganic Chemistry'
_journal_page_first 7698
_journal_page_last 7706
_journal_paper_doi 10.1021/ic200748z
_journal_volume 50
_journal_year 2011
_chemical_formula_sum 'C55 H87 Li2 Mg N4 Si2'
_chemical_formula_weight 898.66
_chemical_name_systematic
; 
 ? 
;
_space_group_IT_number 14
_symmetry_cell_setting monoclinic
_symmetry_space_group_name_Hall '-P 2yn'
_symmetry_space_group_name_H-M 'P 1 21/n 1'
_atom_sites_solution_hydrogens geom
_atom_sites_solution_primary direct
_atom_sites_solution_secondary difmap
_audit_creation_method SHELXL-97
_cell_angle_alpha 90.00
_cell_angle_beta 99.613(10)
_cell_angle_gamma 90.00
_cell_formula_units_Z 4
_cell_length_a 13.288(10)
_cell_length_b 20.967(17)
_cell_length_c 20.419(16)
_cell_measurement_reflns_used 923
_cell_measurement_temperature 293(2)
_cell_measurement_theta_max 24.412
_cell_measurement_theta_min 2.488
_cell_volume 5609(8)
_computing_cell_refinement 'Bruker SMART'
_computing_data_collection 'Bruker SMART'
_computing_data_reduction 'Bruker SHELXTL'
_computing_molecular_graphics 'Bruker SHELXTL'
_computing_publication_material 'Bruker SHELXTL'
_computing_structure_refinement 'SHELXL-97 (Sheldrick, 1997)'
_computing_structure_solution 'SHELXS-97 (Sheldrick, 1990)'
_diffrn_ambient_temperature 293(2)
_diffrn_measured_fraction_theta_full 0.997
_diffrn_measured_fraction_theta_max 0.997
_diffrn_measurement_device_type 'CCD area detector'
_diffrn_measurement_method 'phi and omega scans'
_diffrn_radiation_monochromator graphite
_diffrn_radiation_source 'fine-focus sealed tube'
_diffrn_radiation_type MoK\a
_diffrn_radiation_wavelength 0.71073
_diffrn_reflns_av_R_equivalents 0.0748
_diffrn_reflns_av_sigmaI/netI 0.1003
_diffrn_reflns_limit_h_max 15
_diffrn_reflns_limit_h_min -15
_diffrn_reflns_limit_k_max 20
_diffrn_reflns_limit_k_min -24
_diffrn_reflns_limit_l_max 24
_diffrn_reflns_limit_l_min -17
_diffrn_reflns_number 22956
_diffrn_reflns_theta_full 25.01
_diffrn_reflns_theta_max 25.01
_diffrn_reflns_theta_min 1.40
_exptl_absorpt_coefficient_mu 0.111
_exptl_absorpt_correction_T_max 0.9890
_exptl_absorpt_correction_T_min 0.9728
_exptl_absorpt_correction_type multi-scan
_exptl_absorpt_process_details sadabs
_exptl_crystal_colour colorless
_exptl_crystal_density_diffrn 1.064
_exptl_crystal_description block
_exptl_crystal_F_000 1964
_exptl_crystal_size_max 0.25
_exptl_crystal_size_mid 0.16
_exptl_crystal_size_min 0.10
_refine_diff_density_max 0.327
_refine_diff_density_min -0.294
_refine_diff_density_rms 0.048
_refine_ls_extinction_method none
_refine_ls_goodness_of_fit_ref 0.920
_refine_ls_hydrogen_treatment constr
_refine_ls_matrix_type full
_refine_ls_number_parameters 562
_refine_ls_number_reflns 9866
_refine_ls_number_restraints 0
_refine_ls_restrained_S_all 0.920
_refine_ls_R_factor_all 0.1342
_refine_ls_R_factor_gt 0.0639
_refine_ls_shift/su_max 0.001
_refine_ls_shift/su_mean 0.000
_refine_ls_structure_factor_coef Fsqd
_refine_ls_weighting_details 'calc w=1/[\s^2^(Fo^2^)+(0.0980P)^2^+0.0000P] where P=(Fo^2^+2Fc^2^)/3'
_refine_ls_weighting_scheme calc
_refine_ls_wR_factor_gt 0.1629
_refine_ls_wR_factor_ref 0.1920
_reflns_number_gt 4815
_reflns_number_total 9866
_reflns_threshold_expression >2sigma(I)
_cod_data_source_file ic200748z_si_002_1.cif
_cod_data_source_block a00524a
_cod_database_code 4325917

loop_
_symmetry_equiv_pos_as_xyz
'x, y, z'
'-x+1/2, y+1/2, -z+1/2'
'-x, -y, -z'
'x-1/2, -y-1/2, z-1/2'

loop_
_atom_site_label
_atom_site_type_symbol
_atom_site_fract_x
_atom_site_fract_y
_atom_site_fract_z
_atom_site_U_iso_or_equiv
_atom_site_adp_type
_atom_site_occupancy
_atom_site_symmetry_multiplicity
_atom_site_calc_flag
_atom_site_refinement_flags
Mg1 Mg 0.16979(8) 0.18332(5) 0.32806(6) 0.0444(3) Uani 1 1 d .
Si1 Si 0.20359(7) 0.05628(5) 0.32508(5) 0.0492(3) Uani 1 1 d .
Si2 Si 0.12838(7) 0.30853(5) 0.30866(5) 0.0460(3) Uani 1 1 d .
Li1 Li 0.3535(6) 0.1978(4) 0.3157(5) 0.099(3) Uani 1 1 d .
Li2 Li -0.0215(6) 0.1663(4) 0.3100(6) 0.118(4) Uani 1 1 d .
N1 N 0.23607(18) 0.26476(12) 0.29979(13) 0.0394(7) Uani 1 1 d .
N2 N 0.28868(18) 0.11950(12) 0.34512(13) 0.0424(7) Uani 1 1 d .
N3 N 0.05465(18) 0.24795(13) 0.33351(13) 0.0417(7) Uani 1 1 d .
N4 N 0.09205(19) 0.09945(13) 0.30640(13) 0.0425(7) Uani 1 1 d .
C1 C 0.3174(2) 0.29357(15) 0.27200(17) 0.0418(8) Uani 1 1 d .
C2 C 0.3186(3) 0.29159(18) 0.20260(18) 0.0510(9) Uani 1 1 d .
C3 C 0.4008(3) 0.3186(2) 0.1788(2) 0.0745(13) Uani 1 1 d .
H3A H 0.4006 0.3186 0.1333 0.089 Uiso 1 1 calc R
C4 C 0.4818(3) 0.3452(2) 0.2194(3) 0.0878(16) Uani 1 1 d .
H4A H 0.5358 0.3626 0.2016 0.105 Uiso 1 1 calc R
C5 C 0.4828(3) 0.3460(2) 0.2866(2) 0.0739(13) Uani 1 1 d .
H5A H 0.5379 0.3641 0.3144 0.089 Uiso 1 1 calc R
C6 C 0.4027(2) 0.32016(17) 0.31401(18) 0.0497(9) Uani 1 1 d .
C7 C 0.2349(3) 0.26000(19) 0.15377(18) 0.0564(10) Uani 1 1 d .
H7A H 0.1766 0.2525 0.1765 0.068 Uiso 1 1 calc R
C8 C 0.2698(3) 0.1955(2) 0.1305(2) 0.0775(13) Uani 1 1 d .
H8A H 0.2927 0.1690 0.1684 0.116 Uiso 1 1 calc R
H8B H 0.3248 0.2019 0.1061 0.116 Uiso 1 1 calc R
H8C H 0.2138 0.1751 0.1024 0.116 Uiso 1 1 calc R
C9 C 0.1991(3) 0.3020(2) 0.09382(19) 0.0778(13) Uani 1 1 d .
H9A H 0.1771 0.3424 0.1083 0.117 Uiso 1 1 calc R
H9B H 0.1434 0.2816 0.0656 0.117 Uiso 1 1 calc R
H9C H 0.2544 0.3084 0.0696 0.117 Uiso 1 1 calc R
C10 C 0.4119(3) 0.32185(19) 0.3886(2) 0.0616(11) Uani 1 1 d .
H10A H 0.3506 0.3020 0.4004 0.074 Uiso 1 1 calc R
C11 C 0.4192(4) 0.3899(2) 0.4162(3) 0.1056(18) Uani 1 1 d .
H11A H 0.3607 0.4139 0.3960 0.158 Uiso 1 1 calc R
H11B H 0.4801 0.4098 0.4067 0.158 Uiso 1 1 calc R
H11C H 0.4212 0.3886 0.4634 0.158 Uiso 1 1 calc R
C12 C 0.5052(3) 0.2836(2) 0.4223(2) 0.0821(14) Uani 1 1 d .
H12A H 0.5013 0.2409 0.4052 0.123 Uiso 1 1 calc R
H12B H 0.5060 0.2825 0.4694 0.123 Uiso 1 1 calc R
H12C H 0.5665 0.3036 0.4133 0.123 Uiso 1 1 calc R
C13 C 0.3906(2) 0.10963(16) 0.37893(18) 0.0454(9) Uani 1 1 d .
C14 C 0.4161(2) 0.11261(17) 0.44939(19) 0.0501(9) Uani 1 1 d .
C15 C 0.5172(3) 0.1068(2) 0.4795(2) 0.0698(12) Uani 1 1 d .
H15A H 0.5331 0.1078 0.5256 0.084 Uiso 1 1 calc R
C16 C 0.5945(3) 0.0995(2) 0.4430(3) 0.0808(14) Uani 1 1 d .
H16A H 0.6618 0.0958 0.4643 0.097 Uiso 1 1 calc R
C17 C 0.5720(3) 0.0979(2) 0.3759(2) 0.0696(12) Uani 1 1 d .
H17A H 0.6249 0.0939 0.3515 0.084 Uiso 1 1 calc R
C18 C 0.4725(3) 0.10193(17) 0.34229(19) 0.0514(9) Uani 1 1 d .
C19 C 0.4573(3) 0.0974(2) 0.2676(2) 0.0627(11) Uani 1 1 d .
H19A H 0.3840 0.1011 0.2508 0.075 Uiso 1 1 calc R
C20 C 0.4926(4) 0.0330(2) 0.2455(2) 0.0994(17) Uani 1 1 d .
H20A H 0.4574 -0.0005 0.2644 0.149 Uiso 1 1 calc R
H20B H 0.5648 0.0287 0.2601 0.149 Uiso 1 1 calc R
H20C H 0.4780 0.0303 0.1979 0.149 Uiso 1 1 calc R
C21 C 0.5115(3) 0.1516(3) 0.2372(2) 0.1002(17) Uani 1 1 d .
H21A H 0.4883 0.1919 0.2515 0.150 Uiso 1 1 calc R
H21B H 0.4962 0.1490 0.1896 0.150 Uiso 1 1 calc R
H21C H 0.5838 0.1480 0.2514 0.150 Uiso 1 1 calc R
C22 C 0.3376(3) 0.12523(18) 0.49353(19) 0.0564(10) Uani 1 1 d .
H22A H 0.2696 0.1229 0.4664 0.068 Uiso 1 1 calc R
C23 C 0.3528(3) 0.1924(2) 0.5232(2) 0.0761(13) Uani 1 1 d .
H23A H 0.3489 0.2231 0.4880 0.114 Uiso 1 1 calc R
H23B H 0.4185 0.1950 0.5510 0.114 Uiso 1 1 calc R
H23C H 0.3005 0.2010 0.5492 0.114 Uiso 1 1 calc R
C24 C 0.3434(4) 0.0767(2) 0.5497(2) 0.0883(14) Uani 1 1 d .
H24A H 0.3328 0.0346 0.5313 0.132 Uiso 1 1 calc R
H24B H 0.2917 0.0860 0.5760 0.132 Uiso 1 1 calc R
H24C H 0.4094 0.0789 0.5772 0.132 Uiso 1 1 calc R
C25 C 0.2245(3) 0.0060(2) 0.2536(2) 0.0828(14) Uani 1 1 d .
H25A H 0.2346 -0.0375 0.2678 0.124 Uiso 1 1 calc R
H25B H 0.2837 0.0209 0.2369 0.124 Uiso 1 1 calc R
H25C H 0.1659 0.0088 0.2191 0.124 Uiso 1 1 calc R
C26 C 0.2126(3) -0.00120(18) 0.3961(2) 0.0748(13) Uani 1 1 d .
H26A H 0.2252 -0.0433 0.3809 0.112 Uiso 1 1 calc R
H26B H 0.1497 -0.0009 0.4134 0.112 Uiso 1 1 calc R
H26C H 0.2676 0.0112 0.4304 0.112 Uiso 1 1 calc R
C27 C 0.1474(3) 0.37331(19) 0.3725(2) 0.0788(13) Uani 1 1 d .
H27A H 0.1264 0.4134 0.3518 0.118 Uiso 1 1 calc R
H27B H 0.2183 0.3755 0.3920 0.118 Uiso 1 1 calc R
H27C H 0.1074 0.3643 0.4064 0.118 Uiso 1 1 calc R
C28 C 0.0737(3) 0.35070(18) 0.22933(19) 0.0658(11) Uani 1 1 d .
H28A H 0.0676 0.3954 0.2379 0.099 Uiso 1 1 calc R
H28B H 0.0075 0.3335 0.2124 0.099 Uiso 1 1 calc R
H28C H 0.1180 0.3447 0.1972 0.099 Uiso 1 1 calc R
C29 C -0.0302(2) 0.25942(17) 0.36750(18) 0.0477(9) Uani 1 1 d .
C30 C -0.0184(3) 0.2565(2) 0.43767(19) 0.0603(11) Uani 1 1 d .
C31 C -0.1033(4) 0.2619(3) 0.4677(2) 0.106(2) Uani 1 1 d .
H31A H -0.0951 0.2597 0.5138 0.127 Uiso 1 1 calc R
C32 C -0.1997(3) 0.2704(3) 0.4322(3) 0.120(2) Uani 1 1 d .
H32A H -0.2556 0.2738 0.4540 0.144 Uiso 1 1 calc R
C33 C -0.2123(3) 0.2739(3) 0.3646(2) 0.0939(17) Uani 1 1 d .
H33A H -0.2776 0.2797 0.3406 0.113 Uiso 1 1 calc R
C34 C -0.1297(3) 0.26902(19) 0.33058(19) 0.0572(10) Uani 1 1 d .
C35 C -0.1515(3) 0.2750(2) 0.25667(19) 0.0675(12) Uani 1 1 d .
H35A H -0.0865 0.2713 0.2404 0.081 Uiso 1 1 calc R
C36 C -0.2214(4) 0.2218(3) 0.2244(3) 0.128(2) Uani 1 1 d .
H36A H -0.1910 0.1812 0.2372 0.193 Uiso 1 1 calc R
H36B H -0.2306 0.2261 0.1770 0.193 Uiso 1 1 calc R
H36C H -0.2864 0.2248 0.2388 0.193 Uiso 1 1 calc R
C37 C -0.1979(4) 0.3404(3) 0.2348(3) 0.118(2) Uani 1 1 d .
H37A H -0.1534 0.3736 0.2551 0.178 Uiso 1 1 calc R
H37B H -0.2633 0.3445 0.2485 0.178 Uiso 1 1 calc R
H37C H -0.2058 0.3440 0.1874 0.178 Uiso 1 1 calc R
C38 C 0.0826(3) 0.2443(2) 0.48184(18) 0.0617(11) Uani 1 1 d .
H38A H 0.1361 0.2450 0.4541 0.074 Uiso 1 1 calc R
C39 C 0.0827(3) 0.1785(2) 0.5136(2) 0.0862(15) Uani 1 1 d .
H39A H 0.0674 0.1468 0.4794 0.129 Uiso 1 1 calc R
H39B H 0.0320 0.1771 0.5420 0.129 Uiso 1 1 calc R
H39C H 0.1487 0.1701 0.5393 0.129 Uiso 1 1 calc R
C40 C 0.1077(4) 0.2951(3) 0.5352(2) 0.1008(17) Uani 1 1 d .
H40A H 0.1081 0.3363 0.5147 0.151 Uiso 1 1 calc R
H40B H 0.1737 0.2867 0.5610 0.151 Uiso 1 1 calc R
H40C H 0.0571 0.2945 0.5638 0.151 Uiso 1 1 calc R
C41 C -0.0008(3) 0.07141(17) 0.27201(18) 0.0493(9) Uani 1 1 d .
C42 C -0.0285(3) 0.07559(19) 0.20233(19) 0.0614(11) Uani 1 1 d .
C43 C -0.1216(4) 0.0497(3) 0.1723(2) 0.0967(17) Uani 1 1 d .
H43A H -0.1393 0.0521 0.1263 0.116 Uiso 1 1 calc R
C44 C -0.1877(4) 0.0210(3) 0.2074(3) 0.111(2) Uani 1 1 d .
H44A H -0.2483 0.0032 0.1857 0.134 Uiso 1 1 calc R
C45 C -0.1635(3) 0.0189(2) 0.2749(2) 0.0923(16) Uani 1 1 d .
H45A H -0.2096 0.0009 0.2992 0.111 Uiso 1 1 calc R
C46 C -0.0711(3) 0.04302(19) 0.30870(19) 0.0585(10) Uani 1 1 d .
C47 C -0.0527(3) 0.03923(19) 0.38373(19) 0.0569(10) Uani 1 1 d .
H47A H 0.0157 0.0562 0.3998 0.068 Uiso 1 1 calc R
C48 C -0.0550(3) -0.0295(2) 0.4079(2) 0.0820(14) Uani 1 1 d .
H48A H -0.0068 -0.0545 0.3887 0.123 Uiso 1 1 calc R
H48B H -0.1223 -0.0467 0.3947 0.123 Uiso 1 1 calc R
H48C H -0.0374 -0.0305 0.4554 0.123 Uiso 1 1 calc R
C49 C -0.1293(3) 0.0799(2) 0.4140(2) 0.0870(15) Uani 1 1 d .
H49A H -0.1271 0.1231 0.3985 0.131 Uiso 1 1 calc R
H49B H -0.1119 0.0791 0.4615 0.131 Uiso 1 1 calc R
H49C H -0.1968 0.0631 0.4007 0.131 Uiso 1 1 calc R
C50 C 0.0377(3) 0.10813(19) 0.15897(19) 0.0629(11) Uani 1 1 d .
H50A H 0.1034 0.1180 0.1866 0.076 Uiso 1 1 calc R
C51 C -0.0107(4) 0.1706(2) 0.1322(2) 0.0836(14) Uani 1 1 d .
H51A H -0.0219 0.1972 0.1685 0.125 Uiso 1 1 calc R
H51B H -0.0748 0.1620 0.1041 0.125 Uiso 1 1 calc R
H51C H 0.0339 0.1920 0.1069 0.125 Uiso 1 1 calc R
C52 C 0.0584(4) 0.0661(2) 0.1012(2) 0.1021(17) Uani 1 1 d .
H52A H 0.0903 0.0271 0.1184 0.153 Uiso 1 1 calc R
H52B H 0.1028 0.0883 0.0764 0.153 Uiso 1 1 calc R
H52C H -0.0048 0.0567 0.0728 0.153 Uiso 1 1 calc R
C55 C 0.9589(10) 0.4861(7) 0.5135(7) 0.291(7) Uiso 1 1 d .
H55A H 0.9841 0.4470 0.5359 0.349 Uiso 1 1 calc R
H55B H 0.9423 0.5149 0.5474 0.349 Uiso 1 1 calc R
C54 C 0.8780(16) 0.4731(9) 0.4758(9) 0.397(11) Uiso 1 1 d .
H54A H 0.8958 0.4399 0.4467 0.476 Uiso 1 1 calc R
H54B H 0.8624 0.5106 0.4481 0.476 Uiso 1 1 calc R
C53 C 0.7888(11) 0.4549(7) 0.4917(7) 0.324(7) Uiso 1 1 d .
H53A H 0.7401 0.4486 0.4519 0.487 Uiso 1 1 calc R
H53B H 0.7643 0.4874 0.5183 0.487 Uiso 1 1 calc R
H53C H 0.7978 0.4158 0.5164 0.487 Uiso 1 1 calc R

loop_
_atom_site_aniso_label
_atom_site_aniso_U_11
_atom_site_aniso_U_22
_atom_site_aniso_U_33
_atom_site_aniso_U_23
_atom_site_aniso_U_13
_atom_site_aniso_U_12
Mg1 0.0340(6) 0.0354(6) 0.0642(8) 0.0057(6) 0.0095(5) 0.0009(5)
Si1 0.0420(6) 0.0345(6) 0.0695(7) -0.0006(5) 0.0044(5) -0.0005(5)
Si2 0.0437(5) 0.0361(6) 0.0603(7) 0.0009(5) 0.0152(5) 0.0025(5)
Li1 0.062(5) 0.060(5) 0.178(9) 0.051(5) 0.029(5) 0.011(4)
Li2 0.062(5) 0.079(6) 0.219(11) -0.066(7) 0.040(6) -0.015(4)
N1 0.0390(15) 0.0339(15) 0.0467(17) 0.0057(13) 0.0114(12) -0.0032(12)
N2 0.0344(15) 0.0355(16) 0.0550(18) 0.0039(14) 0.0011(13) 0.0016(12)
N3 0.0350(15) 0.0424(17) 0.0501(18) 0.0013(14) 0.0143(13) 0.0051(13)
N4 0.0393(15) 0.0392(17) 0.0471(18) -0.0013(13) 0.0022(13) -0.0059(13)
C1 0.0370(18) 0.0331(19) 0.056(2) 0.0079(17) 0.0116(16) 0.0037(15)
C2 0.044(2) 0.058(2) 0.053(2) 0.0126(19) 0.0149(17) 0.0067(18)
C3 0.062(3) 0.100(4) 0.065(3) 0.027(3) 0.021(2) -0.004(3)
C4 0.047(3) 0.110(4) 0.108(4) 0.045(3) 0.019(3) -0.018(3)
C5 0.046(2) 0.081(3) 0.090(4) 0.027(3) -0.002(2) -0.020(2)
C6 0.0378(19) 0.046(2) 0.064(3) 0.0118(19) 0.0039(17) -0.0057(17)
C7 0.057(2) 0.069(3) 0.045(2) 0.004(2) 0.0151(18) 0.002(2)
C8 0.087(3) 0.076(3) 0.072(3) -0.002(2) 0.021(2) 0.009(3)
C9 0.087(3) 0.084(3) 0.058(3) 0.015(2) 0.001(2) 0.006(3)
C10 0.050(2) 0.060(3) 0.069(3) 0.003(2) -0.0066(19) -0.008(2)
C11 0.109(4) 0.075(4) 0.121(5) -0.022(3) -0.014(3) -0.004(3)
C12 0.065(3) 0.087(3) 0.085(3) 0.022(3) -0.014(2) -0.005(3)
C13 0.0366(19) 0.035(2) 0.064(3) 0.0032(17) 0.0055(17) 0.0041(15)
C14 0.039(2) 0.048(2) 0.061(3) -0.0005(19) 0.0018(17) 0.0030(17)
C15 0.055(3) 0.079(3) 0.071(3) -0.006(2) -0.004(2) 0.010(2)
C16 0.039(2) 0.100(4) 0.099(4) -0.005(3) -0.002(2) 0.011(2)
C17 0.041(2) 0.086(3) 0.083(3) -0.004(3) 0.014(2) 0.009(2)
C18 0.041(2) 0.046(2) 0.067(3) 0.0014(19) 0.0070(18) 0.0029(17)
C19 0.048(2) 0.070(3) 0.073(3) 0.006(2) 0.018(2) 0.004(2)
C20 0.104(4) 0.093(4) 0.108(4) -0.025(3) 0.036(3) 0.011(3)
C21 0.079(3) 0.115(4) 0.115(4) 0.040(4) 0.038(3) 0.001(3)
C22 0.045(2) 0.062(3) 0.059(3) 0.003(2) 0.0005(18) -0.0030(19)
C23 0.067(3) 0.070(3) 0.094(3) -0.017(3) 0.021(2) -0.002(2)
C24 0.093(3) 0.083(3) 0.091(4) 0.018(3) 0.021(3) -0.005(3)
C25 0.076(3) 0.060(3) 0.110(4) -0.027(3) 0.008(3) 0.006(2)
C26 0.057(2) 0.050(3) 0.110(4) 0.024(2) -0.008(2) -0.008(2)
C27 0.081(3) 0.058(3) 0.105(4) -0.024(3) 0.036(3) 0.000(2)
C28 0.061(2) 0.051(2) 0.089(3) 0.018(2) 0.022(2) 0.011(2)
C29 0.041(2) 0.048(2) 0.057(2) 0.0090(18) 0.0174(17) 0.0099(17)
C30 0.054(2) 0.078(3) 0.052(3) 0.008(2) 0.0189(19) 0.020(2)
C31 0.074(3) 0.183(6) 0.068(3) 0.027(3) 0.032(3) 0.052(4)
C32 0.063(3) 0.231(7) 0.075(4) 0.042(4) 0.041(3) 0.061(4)
C33 0.048(2) 0.159(5) 0.079(4) 0.029(3) 0.022(2) 0.033(3)
C34 0.041(2) 0.076(3) 0.056(3) 0.011(2) 0.0136(18) 0.007(2)
C35 0.046(2) 0.101(4) 0.056(3) 0.011(2) 0.0094(19) 0.000(2)
C36 0.075(3) 0.205(7) 0.102(4) -0.036(4) 0.005(3) -0.046(4)
C37 0.090(4) 0.165(6) 0.103(4) 0.061(4) 0.022(3) 0.050(4)
C38 0.061(3) 0.080(3) 0.045(2) 0.006(2) 0.0103(19) 0.014(2)
C39 0.065(3) 0.101(4) 0.091(4) 0.033(3) 0.012(2) 0.014(3)
C40 0.110(4) 0.113(4) 0.074(3) -0.012(3) 0.000(3) 0.024(3)
C41 0.045(2) 0.046(2) 0.054(3) -0.0004(18) 0.0030(17) -0.0077(17)
C42 0.066(3) 0.065(3) 0.049(3) 0.005(2) -0.004(2) -0.014(2)
C43 0.093(4) 0.129(5) 0.057(3) 0.014(3) -0.018(3) -0.049(3)
C44 0.081(3) 0.154(5) 0.085(4) 0.023(4) -0.027(3) -0.071(4)
C45 0.066(3) 0.124(4) 0.080(4) 0.026(3) -0.007(2) -0.050(3)
C46 0.047(2) 0.063(3) 0.062(3) 0.012(2) 0.0012(18) -0.0145(19)
C47 0.047(2) 0.065(3) 0.060(3) 0.010(2) 0.0105(18) -0.0087(19)
C48 0.092(3) 0.083(3) 0.072(3) 0.019(3) 0.015(2) -0.012(3)
C49 0.063(3) 0.102(4) 0.099(4) 0.001(3) 0.023(3) 0.014(3)
C50 0.076(3) 0.061(3) 0.049(2) 0.002(2) 0.003(2) -0.008(2)
C51 0.097(3) 0.078(3) 0.077(3) 0.013(3) 0.015(3) -0.006(3)
C52 0.146(5) 0.083(4) 0.077(4) -0.012(3) 0.018(3) -0.015(3)

loop_
_atom_type_symbol
_atom_type_description
_atom_type_scat_dispersion_real
_atom_type_scat_dispersion_imag
_atom_type_scat_source
C C 0.0033 0.0016 'International Tables Vol C Tables 4.2.6.8 and 6.1.1.4'
H H 0.0000 0.0000 'International Tables Vol C Tables 4.2.6.8 and 6.1.1.4'
N N 0.0061 0.0033 'International Tables Vol C Tables 4.2.6.8 and 6.1.1.4'
Mg Mg 0.0486 0.0363 'International Tables Vol C Tables 4.2.6.8 and 6.1.1.4'
Si Si 0.0817 0.0704 'International Tables Vol C Tables 4.2.6.8 and 6.1.1.4'
Li Li -0.0003 0.0001 'International Tables Vol C Tables 4.2.6.8 and 6.1.1.4'

loop_
_geom_angle_atom_site_label_1
_geom_angle_atom_site_label_2
_geom_angle_atom_site_label_3
_geom_angle
_geom_angle_site_symmetry_1
_geom_angle_site_symmetry_3
N1 Mg1 N4 151.56(12) . .
N1 Mg1 N2 103.65(12) . .
N4 Mg1 N2 79.83(12) . .
N1 Mg1 N3 79.93(12) . .
N4 Mg1 N3 102.93(12) . .
N2 Mg1 N3 167.33(12) . .
N1 Mg1 Li1 53.18(18) . .
N4 Mg1 Li1 123.0(2) . .
N2 Mg1 Li1 50.49(18) . .
N3 Mg1 Li1 131.9(2) . .
N1 Mg1 Li2 123.0(3) . .
N4 Mg1 Li2 52.4(2) . .
N2 Mg1 Li2 131.1(2) . .
N3 Mg1 Li2 50.5(2) . .
Li1 Mg1 Li2 166.0(4) . .
N1 Mg1 Si2 40.02(8) . .
N4 Mg1 Si2 136.05(10) . .
N2 Mg1 Si2 142.24(9) . .
N3 Mg1 Si2 39.92(8) . .
Li1 Mg1 Si2 92.62(17) . .
Li2 Mg1 Si2 86.6(2) . .
N1 Mg1 Si1 137.23(9) . .
N4 Mg1 Si1 39.61(8) . .
N2 Mg1 Si1 40.23(8) . .
N3 Mg1 Si1 140.96(9) . .
Li1 Mg1 Si1 87.06(18) . .
Li2 Mg1 Si1 91.4(2) . .
Si2 Mg1 Si1 170.38(6) . .
N4 Si1 N2 98.76(14) . .
N4 Si1 C25 111.07(17) . .
N2 Si1 C25 116.03(18) . .
N4 Si1 C26 116.77(17) . .
N2 Si1 C26 110.58(16) . .
C25 Si1 C26 104.2(2) . .
N4 Si1 Mg1 49.29(9) . .
N2 Si1 Mg1 49.48(10) . .
C25 Si1 Mg1 128.56(16) . .
C26 Si1 Mg1 127.27(15) . .
N3 Si2 N1 99.18(14) . .
N3 Si2 C27 110.25(17) . .
N1 Si2 C27 116.04(17) . .
N3 Si2 C28 116.15(16) . .
N1 Si2 C28 111.45(15) . .
C27 Si2 C28 104.3(2) . .
N3 Si2 Mg1 49.80(10) . .
N1 Si2 Mg1 49.38(9) . .
C27 Si2 Mg1 127.15(16) . .
C28 Si2 Mg1 128.58(14) . .
N2 Li1 N1 104.6(3) . .
N2 Li1 C1 142.4(4) . .
N1 Li1 C1 38.82(16) . .
N2 Li1 C13 38.59(17) . .
N1 Li1 C13 136.5(4) . .
C1 Li1 C13 169.0(6) . .
N2 Li1 Mg1 52.73(19) . .
N1 Li1 Mg1 51.87(18) . .
C1 Li1 Mg1 90.1(3) . .
C13 Li1 Mg1 88.1(3) . .
N2 Li1 C18 64.7(2) . .
N1 Li1 C18 169.2(4) . .
C1 Li1 C18 151.8(4) . .
C13 Li1 C18 33.80(15) . .
Mg1 Li1 C18 117.4(3) . .
N2 Li1 C6 157.1(5) . .
N1 Li1 C6 61.7(2) . .
C1 Li1 C6 32.32(16) . .
C13 Li1 C6 140.2(5) . .
Mg1 Li1 C6 111.3(3) . .
C18 Li1 C6 128.2(3) . .
N2 Li1 C19 75.4(3) . .
N1 Li1 C19 149.0(5) . .
C1 Li1 C19 129.0(4) . .
C13 Li1 C19 60.7(2) . .
Mg1 Li1 C19 119.4(3) . .
C18 Li1 C19 32.44(15) . .
C6 Li1 C19 126.2(3) . .
N3 Li2 N4 104.2(4) . .
N3 Li2 C41 141.2(4) . .
N4 Li2 C41 39.62(18) . .
N3 Li2 C29 38.42(18) . .
N4 Li2 C29 134.0(5) . .
C41 Li2 C29 170.0(6) . .
N3 Li2 Mg1 52.47(19) . .
N4 Li2 Mg1 51.73(19) . .
C41 Li2 Mg1 89.9(3) . .
C29 Li2 Mg1 86.6(3) . .
N3 Li2 C34 62.3(3) . .
N4 Li2 C34 165.9(4) . .
C41 Li2 C34 154.5(4) . .
C29 Li2 C34 32.30(16) . .
Mg1 Li2 C34 114.7(3) . .
N3 Li2 C46 160.7(6) . .
N4 Li2 C46 61.6(3) . .
C41 Li2 C46 32.15(18) . .
C29 Li2 C46 142.9(5) . .
Mg1 Li2 C46 112.2(3) . .
C34 Li2 C46 130.3(3) . .
C1 N1 Si2 120.5(2) . .
C1 N1 Mg1 148.2(2) . .
Si2 N1 Mg1 90.60(12) . .
C1 N1 Li1 75.6(3) . .
Si2 N1 Li1 161.7(3) . .
Mg1 N1 Li1 75.0(2) . .
C13 N2 Si1 121.8(2) . .
C13 N2 Li1 80.9(3) . .
Si1 N2 Li1 148.2(3) . .
C13 N2 Mg1 144.7(2) . .
Si1 N2 Mg1 90.30(13) . .
Li1 N2 Mg1 76.8(2) . .
C29 N3 Si2 123.1(2) . .
C29 N3 Li2 81.6(3) . .
Si2 N3 Li2 147.5(4) . .
C29 N3 Mg1 141.7(2) . .
Si2 N3 Mg1 90.29(12) . .
Li2 N3 Mg1 77.0(3) . .
C41 N4 Si1 121.9(2) . .
C41 N4 Mg1 144.7(2) . .
Si1 N4 Mg1 91.10(13) . .
C41 N4 Li2 73.9(3) . .
Si1 N4 Li2 162.3(3) . .
Mg1 N4 Li2 75.8(2) . .
C6 C1 C2 118.3(3) . .
C6 C1 N1 120.4(3) . .
C2 C1 N1 121.1(3) . .
C6 C1 Li1 90.9(3) . .
C2 C1 Li1 109.7(4) . .
N1 C1 Li1 65.6(2) . .
C3 C2 C1 118.5(4) . .
C3 C2 C7 118.8(4) . .
C1 C2 C7 122.7(3) . .
C4 C3 C2 122.9(4) . .
C4 C3 H3A 118.5 . .
C2 C3 H3A 118.5 . .
C3 C4 C5 119.2(4) . .
C3 C4 H4A 120.4 . .
C5 C4 H4A 120.4 . .
C4 C5 C6 121.2(4) . .
C4 C5 H5A 119.4 . .
C6 C5 H5A 119.4 . .
C5 C6 C1 119.9(4) . .
C5 C6 C10 117.3(3) . .
C1 C6 C10 122.8(3) . .
C5 C6 Li1 126.1(3) . .
C1 C6 Li1 56.8(3) . .
C10 C6 Li1 89.3(3) . .
C2 C7 C9 111.9(3) . .
C2 C7 C8 111.3(3) . .
C9 C7 C8 109.4(3) . .
C2 C7 H7A 108.0 . .
C9 C7 H7A 108.0 . .
C8 C7 H7A 108.0 . .
C7 C8 H8A 109.5 . .
C7 C8 H8B 109.5 . .
H8A C8 H8B 109.5 . .
C7 C8 H8C 109.5 . .
H8A C8 H8C 109.5 . .
H8B C8 H8C 109.5 . .
C7 C9 H9A 109.5 . .
C7 C9 H9B 109.5 . .
H9A C9 H9B 109.5 . .
C7 C9 H9C 109.5 . .
H9A C9 H9C 109.5 . .
H9B C9 H9C 109.5 . .
C6 C10 C11 112.6(4) . .
C6 C10 C12 111.3(3) . .
C11 C10 C12 108.9(3) . .
C6 C10 H10A 108.0 . .
C11 C10 H10A 108.0 . .
C12 C10 H10A 108.0 . .
C10 C11 H11A 109.5 . .
C10 C11 H11B 109.5 . .
H11A C11 H11B 109.5 . .
C10 C11 H11C 109.5 . .
H11A C11 H11C 109.5 . .
H11B C11 H11C 109.5 . .
C10 C12 H12A 109.5 . .
C10 C12 H12B 109.5 . .
H12A C12 H12B 109.5 . .
C10 C12 H12C 109.5 . .
H12A C12 H12C 109.5 . .
H12B C12 H12C 109.5 . .
C14 C13 N2 122.0(3) . .
C14 C13 C18 117.4(3) . .
N2 C13 C18 120.5(3) . .
C14 C13 Li1 122.3(4) . .
N2 C13 Li1 60.5(3) . .
C18 C13 Li1 84.6(3) . .
C15 C14 C13 119.6(3) . .
C15 C14 C22 117.7(4) . .
C13 C14 C22 122.6(3) . .
C16 C15 C14 121.8(4) . .
C16 C15 H15A 119.1 . .
C14 C15 H15A 119.1 . .
C17 C16 C15 119.5(4) . .
C17 C16 H16A 120.2 . .
C15 C16 H16A 120.2 . .
C16 C17 C18 122.0(4) . .
C16 C17 H17A 119.0 . .
C18 C17 H17A 119.0 . .
C17 C18 C13 119.7(4) . .
C17 C18 C19 116.9(3) . .
C13 C18 C19 123.4(3) . .
C17 C18 Li1 131.1(3) . .
C13 C18 Li1 61.6(3) . .
C19 C18 Li1 82.0(3) . .
C18 C19 C20 111.1(4) . .
C18 C19 C21 111.7(4) . .
C20 C19 C21 110.4(4) . .
C18 C19 Li1 65.5(3) . .
C20 C19 Li1 166.1(3) . .
C21 C19 Li1 82.8(3) . .
C18 C19 H19A 107.8 . .
C20 C19 H19A 107.8 . .
C21 C19 H19A 107.8 . .
Li1 C19 H19A 62.6 . .
C19 C20 H20A 109.5 . .
C19 C20 H20B 109.5 . .
H20A C20 H20B 109.5 . .
C19 C20 H20C 109.5 . .
H20A C20 H20C 109.5 . .
H20B C20 H20C 109.5 . .
C19 C21 H21A 109.5 . .
C19 C21 H21B 109.5 . .
H21A C21 H21B 109.5 . .
C19 C21 H21C 109.5 . .
H21A C21 H21C 109.5 . .
H21B C21 H21C 109.5 . .
C14 C22 C24 112.3(3) . .
C14 C22 C23 109.8(3) . .
C24 C22 C23 109.2(4) . .
C14 C22 H22A 108.5 . .
C24 C22 H22A 108.5 . .
C23 C22 H22A 108.5 . .
C22 C23 H23A 109.5 . .
C22 C23 H23B 109.5 . .
H23A C23 H23B 109.5 . .
C22 C23 H23C 109.5 . .
H23A C23 H23C 109.5 . .
H23B C23 H23C 109.5 . .
C22 C24 H24A 109.5 . .
C22 C24 H24B 109.5 . .
H24A C24 H24B 109.5 . .
C22 C24 H24C 109.5 . .
H24A C24 H24C 109.5 . .
H24B C24 H24C 109.5 . .
Si1 C25 H25A 109.5 . .
Si1 C25 H25B 109.5 . .
H25A C25 H25B 109.5 . .
Si1 C25 H25C 109.5 . .
H25A C25 H25C 109.5 . .
H25B C25 H25C 109.5 . .
Si1 C26 H26A 109.5 . .
Si1 C26 H26B 109.5 . .
H26A C26 H26B 109.5 . .
Si1 C26 H26C 109.5 . .
H26A C26 H26C 109.5 . .
H26B C26 H26C 109.5 . .
Si2 C27 H27A 109.5 . .
Si2 C27 H27B 109.5 . .
H27A C27 H27B 109.5 . .
Si2 C27 H27C 109.5 . .
H27A C27 H27C 109.5 . .
H27B C27 H27C 109.5 . .
Si2 C28 H28A 109.5 . .
Si2 C28 H28B 109.5 . .
H28A C28 H28B 109.5 . .
Si2 C28 H28C 109.5 . .
H28A C28 H28C 109.5 . .
H28B C28 H28C 109.5 . .
C30 C29 C34 118.5(3) . .
C30 C29 N3 121.2(3) . .
C34 C29 N3 120.1(3) . .
C30 C29 Li2 118.4(4) . .
C34 C29 Li2 88.3(3) . .
N3 C29 Li2 60.0(3) . .
C31 C30 C29 119.2(4) . .
C31 C30 C38 117.5(4) . .
C29 C30 C38 123.3(3) . .
C32 C31 C30 122.4(4) . .
C32 C31 H31A 118.8 . .
C30 C31 H31A 118.8 . .
C33 C32 C31 119.2(4) . .
C33 C32 H32A 120.4 . .
C31 C32 H32A 120.4 . .
C32 C33 C34 121.7(4) . .
C32 C33 H33A 119.2 . .
C34 C33 H33A 119.2 . .
C33 C34 C29 119.0(4) . .
C33 C34 C35 117.4(4) . .
C29 C34 C35 123.6(3) . .
C33 C34 Li2 128.9(4) . .
C29 C34 Li2 59.4(3) . .
C35 C34 Li2 85.8(4) . .
C34 C35 C36 112.1(4) . .
C34 C35 C37 111.6(4) . .
C36 C35 C37 109.9(4) . .
C34 C35 H35A 107.7 . .
C36 C35 H35A 107.7 . .
C37 C35 H35A 107.7 . .
C35 C36 H36A 109.5 . .
C35 C36 H36B 109.5 . .
H36A C36 H36B 109.5 . .
C35 C36 H36C 109.5 . .
H36A C36 H36C 109.5 . .
H36B C36 H36C 109.5 . .
C35 C37 H37A 109.5 . .
C35 C37 H37B 109.5 . .
H37A C37 H37B 109.5 . .
C35 C37 H37C 109.5 . .
H37A C37 H37C 109.5 . .
H37B C37 H37C 109.5 . .
C30 C38 C40 112.0(4) . .
C30 C38 C39 110.2(4) . .
C40 C38 C39 110.2(4) . .
C30 C38 H38A 108.1 . .
C40 C38 H38A 108.1 . .
C39 C38 H38A 108.1 . .
C38 C39 H39A 109.5 . .
C38 C39 H39B 109.5 . .
H39A C39 H39B 109.5 . .
C38 C39 H39C 109.5 . .
H39A C39 H39C 109.5 . .
H39B C39 H39C 109.5 . .
C38 C40 H40A 109.5 . .
C38 C40 H40B 109.5 . .
H40A C40 H40B 109.5 . .
C38 C40 H40C 109.5 . .
H40A C40 H40C 109.5 . .
H40B C40 H40C 109.5 . .
C42 C41 C46 118.3(3) . .
C42 C41 N4 121.6(3) . .
C46 C41 N4 119.9(3) . .
C42 C41 Li2 106.0(4) . .
C46 C41 Li2 93.6(4) . .
N4 C41 Li2 66.4(3) . .
C43 C42 C41 118.7(4) . .
C43 C42 C50 118.6(4) . .
C41 C42 C50 122.7(3) . .
C44 C43 C42 122.9(4) . .
C44 C43 H43A 118.6 . .
C42 C43 H43A 118.6 . .
C43 C44 C45 118.9(4) . .
C43 C44 H44A 120.6 . .
C45 C44 H44A 120.6 . .
C44 C45 C46 121.7(4) . .
C44 C45 H45A 119.1 . .
C46 C45 H45A 119.1 . .
C45 C46 C41 119.4(4) . .
C45 C46 C47 117.4(3) . .
C41 C46 C47 123.1(3) . .
C45 C46 Li2 123.4(4) . .
C41 C46 Li2 54.3(3) . .
C47 C46 Li2 92.5(3) . .
C46 C47 C48 111.6(3) . .
C46 C47 C49 111.8(3) . .
C48 C47 C49 110.2(3) . .
C46 C47 H47A 107.7 . .
C48 C47 H47A 107.7 . .
C49 C47 H47A 107.7 . .
C47 C48 H48A 109.5 . .
C47 C48 H48B 109.5 . .
H48A C48 H48B 109.5 . .
C47 C48 H48C 109.5 . .
H48A C48 H48C 109.5 . .
H48B C48 H48C 109.5 . .
C47 C49 H49A 109.5 . .
C47 C49 H49B 109.5 . .
H49A C49 H49B 109.5 . .
C47 C49 H49C 109.5 . .
H49A C49 H49C 109.5 . .
H49B C49 H49C 109.5 . .
C42 C50 C51 110.3(4) . .
C42 C50 C52 112.8(4) . .
C51 C50 C52 109.7(4) . .
C42 C50 H50A 107.9 . .
C51 C50 H50A 107.9 . .
C52 C50 H50A 107.9 . .
C50 C51 H51A 109.5 . .
C50 C51 H51B 109.5 . .
H51A C51 H51B 109.5 . .
C50 C51 H51C 109.5 . .
H51A C51 H51C 109.5 . .
H51B C51 H51C 109.5 . .
C50 C52 H52A 109.5 . .
C50 C52 H52B 109.5 . .
H52A C52 H52B 109.5 . .
C50 C52 H52C 109.5 . .
H52A C52 H52C 109.5 . .
H52B C52 H52C 109.5 . .
C54 C55 C55 119(2) . 3_766
C54 C55 H55A 107.5 . .
C55 C55 H55A 107.5 3_766 .
C54 C55 H55B 107.5 . .
C55 C55 H55B 107.5 3_766 .
H55A C55 H55B 107.0 . .
C55 C54 C53 129(2) . .
C55 C54 H54A 105.2 . .
C53 C54 H54A 105.2 . .
C55 C54 H54B 105.2 . .
C53 C54 H54B 105.2 . .
H54A C54 H54B 105.9 . .
C54 C53 H53A 109.5 . .
C54 C53 H53B 109.5 . .
H53A C53 H53B 109.5 . .
C54 C53 H53C 109.5 . .
H53A C53 H53C 109.5 . .
H53B C53 H53C 109.5 . .

loop_
_geom_bond_atom_site_label_1
_geom_bond_atom_site_label_2
_geom_bond_distance
_geom_bond_site_symmetry_2
Mg1 N1 2.048(3) .
Mg1 N4 2.050(3) .
Mg1 N2 2.055(3) .
Mg1 N3 2.061(3) .
Mg1 Li1 2.514(8) .
Mg1 Li2 2.532(8) .
Mg1 Si2 2.698(2) .
Mg1 Si1 2.704(3) .
Si1 N4 1.724(3) .
Si1 N2 1.746(3) .
Si1 C25 1.859(4) .
Si1 C26 1.874(4) .
Si2 N3 1.731(3) .
Si2 N1 1.735(3) .
Si2 C27 1.870(4) .
Si2 C28 1.882(4) .
Li1 N2 1.993(8) .
Li1 N1 2.084(8) .
Li1 C1 2.217(8) .
Li1 C13 2.262(8) .
Li1 C18 2.559(8) .
Li1 C6 2.650(9) .
Li1 C19 2.784(10) .
Li2 N3 2.006(8) .
Li2 N4 2.069(9) .
Li2 C41 2.169(9) .
Li2 C29 2.292(9) .
Li2 C34 2.662(9) .
Li2 C46 2.666(10) .
N1 C1 1.435(4) .
N2 C13 1.428(4) .
N3 C29 1.440(4) .
N4 C41 1.440(4) .
C1 C6 1.417(5) .
C1 C2 1.420(5) .
C2 C3 1.389(5) .
C2 C7 1.516(5) .
C3 C4 1.363(6) .
C3 H3A 0.9300 .
C4 C5 1.372(6) .
C4 H4A 0.9300 .
C5 C6 1.392(5) .
C5 H5A 0.9300 .
C6 C10 1.508(5) .
C7 C9 1.518(5) .
C7 C8 1.531(5) .
C7 H7A 0.9800 .
C8 H8A 0.9600 .
C8 H8B 0.9600 .
C8 H8C 0.9600 .
C9 H9A 0.9600 .
C9 H9B 0.9600 .
C9 H9C 0.9600 .
C10 C11 1.531(6) .
C10 C12 1.539(5) .
C10 H10A 0.9800 .
C11 H11A 0.9600 .
C11 H11B 0.9600 .
C11 H11C 0.9600 .
C12 H12A 0.9600 .
C12 H12B 0.9600 .
C12 H12C 0.9600 .
C13 C14 1.423(5) .
C13 C18 1.430(5) .
C14 C15 1.385(5) .
C14 C22 1.511(5) .
C15 C16 1.374(6) .
C15 H15A 0.9300 .
C16 C17 1.354(6) .
C16 H16A 0.9300 .
C17 C18 1.386(5) .
C17 H17A 0.9300 .
C18 C19 1.508(5) .
C19 C20 1.522(6) .
C19 C21 1.532(5) .
C19 H19A 0.9800 .
C20 H20A 0.9600 .
C20 H20B 0.9600 .
C20 H20C 0.9600 .
C21 H21A 0.9600 .
C21 H21B 0.9600 .
C21 H21C 0.9600 .
C22 C24 1.526(5) .
C22 C23 1.533(5) .
C22 H22A 0.9800 .
C23 H23A 0.9600 .
C23 H23B 0.9600 .
C23 H23C 0.9600 .
C24 H24A 0.9600 .
C24 H24B 0.9600 .
C24 H24C 0.9600 .
C25 H25A 0.9600 .
C25 H25B 0.9600 .
C25 H25C 0.9600 .
C26 H26A 0.9600 .
C26 H26B 0.9600 .
C26 H26C 0.9600 .
C27 H27A 0.9600 .
C27 H27B 0.9600 .
C27 H27C 0.9600 .
C28 H28A 0.9600 .
C28 H28B 0.9600 .
C28 H28C 0.9600 .
C29 C30 1.417(5) .
C29 C34 1.423(5) .
C30 C31 1.376(5) .
C30 C38 1.509(5) .
C31 C32 1.374(6) .
C31 H31A 0.9300 .
C32 C33 1.364(6) .
C32 H32A 0.9300 .
C33 C34 1.398(5) .
C33 H33A 0.9300 .
C34 C35 1.494(5) .
C35 C36 1.527(6) .
C35 C37 1.539(6) .
C35 H35A 0.9800 .
C36 H36A 0.9600 .
C36 H36B 0.9600 .
C36 H36C 0.9600 .
C37 H37A 0.9600 .
C37 H37B 0.9600 .
C37 H37C 0.9600 .
C38 C40 1.522(6) .
C38 C39 1.524(6) .
C38 H38A 0.9800 .
C39 H39A 0.9600 .
C39 H39B 0.9600 .
C39 H39C 0.9600 .
C40 H40A 0.9600 .
C40 H40B 0.9600 .
C40 H40C 0.9600 .
C41 C42 1.412(5) .
C41 C46 1.422(5) .
C42 C43 1.396(5) .
C42 C50 1.511(5) .
C43 C44 1.362(6) .
C43 H43A 0.9300 .
C44 C45 1.363(6) .
C44 H44A 0.9300 .
C45 C46 1.399(5) .
C45 H45A 0.9300 .
C46 C47 1.513(5) .
C47 C48 1.526(6) .
C47 C49 1.535(5) .
C47 H47A 0.9800 .
C48 H48A 0.9600 .
C48 H48B 0.9600 .
C48 H48C 0.9600 .
C49 H49A 0.9600 .
C49 H49B 0.9600 .
C49 H49C 0.9600 .
C50 C51 1.520(5) .
C50 C52 1.533(6) .
C50 H50A 0.9800 .
C51 H51A 0.9600 .
C51 H51B 0.9600 .
C51 H51C 0.9600 .
C52 H52A 0.9600 .
C52 H52B 0.9600 .
C52 H52C 0.9600 .
C55 C54 1.24(2) .
C55 C55 1.43(2) 3_766
C55 H55A 0.9700 .
C55 H55B 0.9700 .
C54 C53 1.336(19) .
C54 H54A 0.9700 .
C54 H54B 0.9700 .
C53 H53A 0.9600 .
C53 H53B 0.9600 .
C53 H53C 0.9600 .
